data_2224457
loop_
_publ_author_name
'Zheng, Ling-Ling'

_publ_section_title
;
 Poly[[diaquadi-\m-dicyanamido-nickel(II)] bis(pyridinium-4-olate)]
;
_journal_coeditor_code SU2153
_journal_issue 12
_journal_name_full 'Acta Crystallographica Section E'
_journal_page_first m1648
_journal_page_last m1649
_journal_paper_doi 10.1107/S1600536809048880
_journal_volume 65
_journal_year 2009
_chemical_formula_iupac '[Ni (C2 N3)2 (H2 O)2], 2C5 H5 N O'
_chemical_formula_moiety 'C4 H4 N6 Ni O2, 2(C5 H5 N O)'
_chemical_formula_sum 'C14 H14 N8 Ni O4'
_chemical_formula_weight 417.02
_chemical_name_systematic
;
Poly[[diaquadi-\m-dicyanamido-nickel(II)] bis(pyridinium-4-olate)]
;
_space_group_IT_number 14
_symmetry_cell_setting monoclinic
_symmetry_space_group_name_Hall '-P 2ybc'
_symmetry_space_group_name_H-M 'P 1 21/c 1'
_atom_sites_solution_hydrogens geom
_atom_sites_solution_primary direct
_atom_sites_solution_secondary difmap
_audit_creation_method SHELXL-97
_cell_angle_alpha 90.00
_cell_angle_beta 96.7530(10)
_cell_angle_gamma 90.00
_cell_formula_units_Z 2
_cell_length_a 7.8598(6)
_cell_length_b 12.8199(10)
_cell_length_c 9.1080(7)
_cell_measurement_reflns_used 1788
_cell_measurement_temperature 293(2)
_cell_measurement_theta_max 25.99
_cell_measurement_theta_min 2.61
_cell_volume 911.37(12)
_computing_cell_refinement 'SAINT (Bruker, 2007)'
_computing_data_collection 'SMART (Bruker, 2007)'
_computing_data_reduction 'SAINT (Bruker, 2007)'
_computing_molecular_graphics 'XP in SHELXTL (Sheldrick, 2008)'
_computing_publication_material 'SHELXTL (Sheldrick, 2008)'
_computing_structure_refinement 'SHELXL97 (Sheldrick, 2008)'
_computing_structure_solution 'SHELXS97 (Sheldrick, 2008)'
_diffrn_ambient_temperature 293(2)
_diffrn_measured_fraction_theta_full 0.998
_diffrn_measured_fraction_theta_max 0.998
_diffrn_measurement_device_type 'Bruker SMART CCD area-detector'
_diffrn_measurement_method '\f and \w scans'
_diffrn_radiation_monochromator graphite
_diffrn_radiation_source 'fine-focus sealed tube'
_diffrn_radiation_type MoK\a
_diffrn_radiation_wavelength 0.71073
_diffrn_reflns_av_R_equivalents 0.0162
_diffrn_reflns_av_sigmaI/netI 0.0153
_diffrn_reflns_limit_h_max 9
_diffrn_reflns_limit_h_min -8
_diffrn_reflns_limit_k_max 15
_diffrn_reflns_limit_k_min -15
_diffrn_reflns_limit_l_max 11
_diffrn_reflns_limit_l_min -10
_diffrn_reflns_number 6950
_diffrn_reflns_theta_full 25.99
_diffrn_reflns_theta_max 25.99
_diffrn_reflns_theta_min 2.61
_diffrn_standards_decay_% 0
_diffrn_standards_number 0
_exptl_absorpt_coefficient_mu 1.103
_exptl_absorpt_correction_T_max 0.848
_exptl_absorpt_correction_T_min 0.788
_exptl_absorpt_correction_type multi-scan
_exptl_absorpt_process_details '(SADABS; Bruker, 2001)'
_exptl_crystal_colour green
_exptl_crystal_density_diffrn 1.520
_exptl_crystal_density_method 'not measured'
_exptl_crystal_description block
_exptl_crystal_F_000 428
_exptl_crystal_size_max 0.23
_exptl_crystal_size_mid 0.18
_exptl_crystal_size_min 0.15
_refine_diff_density_max 0.299
_refine_diff_density_min -0.159
_refine_ls_extinction_method none
_refine_ls_goodness_of_fit_ref 1.082
_refine_ls_hydrogen_treatment mixed
_refine_ls_matrix_type full
_refine_ls_number_parameters 136
_refine_ls_number_reflns 1788
_refine_ls_number_restraints 4
_refine_ls_restrained_S_all 1.082
_refine_ls_R_factor_all 0.0310
_refine_ls_R_factor_gt 0.0278
_refine_ls_shift/su_max 0.000
_refine_ls_shift/su_mean 0.000
_refine_ls_structure_factor_coef Fsqd
_refine_ls_weighting_details 'calc w=1/[\s^2^(Fo^2^)+(0.0362P)^2^+0.2827P] where P=(Fo^2^+2Fc^2^)/3'
_refine_ls_weighting_scheme calc
_refine_ls_wR_factor_gt 0.0703
_refine_ls_wR_factor_ref 0.0728
_reflns_number_gt 1606
_reflns_number_total 1788
_reflns_threshold_expression I>2\s(I)
_cod_data_source_file su2153.cif
_cod_data_source_block I
_cod_original_sg_symbol_H-M 'P 21/c'
_cod_database_code 2224457
_cod_database_fobs_code 2224457

loop_
_symmetry_equiv_pos_as_xyz
'x, y, z'
'-x, y+1/2, -z+1/2'
'-x, -y, -z'
'x, -y-1/2, z-1/2'

loop_
_atom_site_type_symbol
_atom_site_label
_atom_site_fract_x
_atom_site_fract_y
_atom_site_fract_z
_atom_site_U_iso_or_equiv
_atom_site_adp_type
_atom_site_calc_flag
_atom_site_refinement_flags
_atom_site_occupancy
_atom_site_disorder_assembly
_atom_site_disorder_group
Ni Ni1 1.0000 1.0000 0.0000 0.03617(12) Uani d S 1 . .
C C1 0.9985(2) 0.59861(12) 0.1821(2) 0.0424(4) Uani d . 1 . .
C C2 0.9988(3) 0.75355(14) 0.0636(2) 0.0500(5) Uani d . 1 . .
C C3 0.6251(3) 0.38083(17) 0.1568(3) 0.0771(7) Uani d . 1 . .
H H3 0.7156 0.4248 0.1417 0.092 Uiso calc R 1 . .
C C4 0.6426(3) 0.27675(16) 0.1384(3) 0.0657(6) Uani d . 1 . .
H H4 0.7434 0.2503 0.1088 0.079 Uiso calc R 1 . .
C C5 0.5095(2) 0.20841(13) 0.1638(2) 0.0458(4) Uani d . 1 . .
C C6 0.3615(3) 0.25592(16) 0.2048(3) 0.0678(7) Uani d . 1 . .
H H6 0.2686 0.2145 0.2216 0.081 Uiso calc R 1 . .
C C7 0.3507(3) 0.36025(17) 0.2205(3) 0.0683(6) Uani d . 1 . .
H H7 0.2513 0.3896 0.2486 0.082 Uiso calc R 1 . .
N N1 0.9923(2) 0.84211(11) 0.05067(19) 0.0499(4) Uani d . 1 . .
N N2 1.0097(3) 0.65203(13) 0.0627(2) 0.0801(7) Uani d . 1 . .
N N3 0.9881(2) 0.54506(12) 0.28000(17) 0.0481(4) Uani d . 1 . .
N N4 0.4816(3) 0.42170(13) 0.1960(2) 0.0641(5) Uani d D 1 . .
O O1 0.52314(18) 0.10983(10) 0.15018(18) 0.0600(4) Uani d . 1 . .
O O1W 1.26183(19) 0.99136(10) 0.01412(19) 0.0535(4) Uani d D 1 . .
H HN4 0.473(4) 0.4871(14) 0.214(4) 0.091(10) Uiso d D 1 . .
H H1WA 1.330(2) 1.0346(15) 0.057(2) 0.070(7) Uiso d D 1 . .
H H1WB 1.313(2) 0.9513(14) -0.039(2) 0.061(6) Uiso d D 1 . .

loop_
_atom_site_aniso_label
_atom_site_aniso_U_11
_atom_site_aniso_U_22
_atom_site_aniso_U_33
_atom_site_aniso_U_12
_atom_site_aniso_U_13
_atom_site_aniso_U_23
Ni1 0.0457(2) 0.02211(17) 0.0425(2) -0.00065(11) 0.01317(14) -0.00113(11)
C1 0.0567(11) 0.0236(7) 0.0491(10) 0.0012(7) 0.0155(8) -0.0022(7)
C2 0.0751(14) 0.0337(10) 0.0449(10) -0.0002(9) 0.0223(9) 0.0043(8)
C3 0.0755(16) 0.0437(12) 0.117(2) -0.0220(11) 0.0303(15) -0.0086(12)
C4 0.0528(12) 0.0457(11) 0.1031(18) -0.0087(9) 0.0282(12) -0.0134(11)
C5 0.0489(10) 0.0324(8) 0.0575(11) -0.0035(7) 0.0118(8) -0.0082(8)
C6 0.0577(13) 0.0430(11) 0.1088(19) -0.0096(9) 0.0355(13) -0.0184(11)
C7 0.0627(14) 0.0477(11) 0.0971(18) 0.0079(10) 0.0204(13) -0.0200(11)
N1 0.0674(11) 0.0284(8) 0.0565(9) -0.0011(7) 0.0182(8) 0.0034(7)
N2 0.163(2) 0.0272(8) 0.0577(11) 0.0077(10) 0.0439(12) 0.0057(8)
N3 0.0675(11) 0.0315(8) 0.0472(9) 0.0000(7) 0.0144(7) 0.0043(7)
N4 0.0811(14) 0.0302(9) 0.0808(13) 0.0004(8) 0.0082(11) -0.0084(8)
O1 0.0604(9) 0.0298(6) 0.0932(11) -0.0021(6) 0.0234(8) -0.0126(7)
O1W 0.0447(7) 0.0448(8) 0.0725(10) -0.0022(6) 0.0135(7) -0.0208(7)

loop_
_atom_type_symbol
_atom_type_description
_atom_type_scat_dispersion_real
_atom_type_scat_dispersion_imag
_atom_type_scat_source
C C 0.0033 0.0016 'International Tables Vol C Tables 4.2.6.8 and 6.1.1.4'
H H 0.0000 0.0000 'International Tables Vol C Tables 4.2.6.8 and 6.1.1.4'
N N 0.0061 0.0033 'International Tables Vol C Tables 4.2.6.8 and 6.1.1.4'
O O 0.0106 0.0060 'International Tables Vol C Tables 4.2.6.8 and 6.1.1.4'
Ni Ni 0.3393 1.1124 'International Tables Vol C Tables 4.2.6.8 and 6.1.1.4'

loop_
_geom_angle_atom_site_label_1
_geom_angle_atom_site_label_2
_geom_angle_atom_site_label_3
_geom_angle_site_symmetry_1
_geom_angle_site_symmetry_3
_geom_angle
_geom_angle_publ_flag
O1W Ni1 O1W 3_775 . 180.0 ?
O1W Ni1 N3 3_775 4_575 91.34(7) ?
O1W Ni1 N3 . 4_575 88.66(7) ?
O1W Ni1 N3 3_775 2_755 88.66(7) ?
O1W Ni1 N3 . 2_755 91.34(7) ?
N3 Ni1 N3 4_575 2_755 180.00(2) ?
O1W Ni1 N1 3_775 . 90.65(6) ?
O1W Ni1 N1 . . 89.35(6) ?
N3 Ni1 N1 4_575 . 86.80(6) ?
N3 Ni1 N1 2_755 . 93.20(6) ?
O1W Ni1 N1 3_775 3_775 89.35(6) ?
O1W Ni1 N1 . 3_775 90.65(6) ?
N3 Ni1 N1 4_575 3_775 93.20(6) ?
N3 Ni1 N1 2_755 3_775 86.80(6) ?
N1 Ni1 N1 . 3_775 180.0 ?
N3 C1 N2 . . 174.66(19) ?
N1 C2 N2 . . 173.5(2) ?
N4 C3 C4 . . 121.5(2) ?
N4 C3 H3 . . 119.2 ?
C4 C3 H3 . . 119.2 ?
C3 C4 C5 . . 120.4(2) ?
C3 C4 H4 . . 119.8 ?
C5 C4 H4 . . 119.8 ?
O1 C5 C6 . . 122.59(18) ?
O1 C5 C4 . . 121.93(18) ?
C6 C5 C4 . . 115.49(17) ?
C7 C6 C5 . . 121.6(2) ?
C7 C6 H6 . . 119.2 ?
C5 C6 H6 . . 119.2 ?
N4 C7 C6 . . 120.5(2) ?
N4 C7 H7 . . 119.7 ?
C6 C7 H7 . . 119.7 ?
C2 N1 Ni1 . . 171.49(17) ?
C1 N2 C2 . . 120.69(18) ?
C1 N3 Ni1 . 2_745 157.84(15) ?
C3 N4 C7 . . 120.46(18) ?
C3 N4 HN4 . . 121(2) ?
C7 N4 HN4 . . 118(2) ?
Ni1 O1W H1WA . . 125.4(15) ?
Ni1 O1W H1WB . . 122.9(14) ?
H1WA O1W H1WB . . 110.3(15) ?

loop_
_geom_bond_atom_site_label_1
_geom_bond_atom_site_label_2
_geom_bond_site_symmetry_2
_geom_bond_distance
_geom_bond_publ_flag
Ni1 O1W 3_775 2.0498(15) ?
Ni1 O1W . 2.0498(15) ?
Ni1 N3 4_575 2.0769(16) ?
Ni1 N3 2_755 2.0769(16) ?
Ni1 N1 . 2.0785(15) ?
Ni1 N1 3_775 2.0785(15) ?
C1 N3 . 1.136(2) ?
C1 N2 . 1.297(3) ?
C2 N1 . 1.142(2) ?
C2 N2 . 1.304(2) ?
C3 N4 . 1.330(3) ?
C3 C4 . 1.354(3) ?
C3 H3 . 0.9300 ?
C4 C5 . 1.405(3) ?
C4 H4 . 0.9300 ?
C5 O1 . 1.276(2) ?
C5 C6 . 1.402(3) ?
C6 C7 . 1.349(3) ?
C6 H6 . 0.9300 ?
C7 N4 . 1.335(3) ?
C7 H7 . 0.9300 ?
N3 Ni1 2_745 2.0769(15) ?
N4 HN4 . 0.858(16) ?
O1W H1WA . 0.834(9) ?
O1W H1WB . 0.840(9) ?

loop_
_geom_hbond_atom_site_label_D
_geom_hbond_atom_site_label_H
_geom_hbond_atom_site_label_A
_geom_hbond_site_symmetry_A
_geom_hbond_distance_DH
_geom_hbond_distance_HA
_geom_hbond_distance_DA
_geom_hbond_angle_DHA
N4 HN4 O1 2_655 0.858(16) 2.00(2) 2.792(2) 153(3)
O1W H1WA O1 1_665 0.834(9) 1.912(11) 2.732(2) 167(2)
O1W H1WB O1 3_765 0.840(9) 1.898(11) 2.715(2) 164.0(19)
